data_4515546
loop_
_publ_author_name
'Chen, Min-Hsien'
'Hsieh, Jen-Chieh'
'Lee, Yi-Hsien'
'Cheng, Chien-Hong'

_publ_section_title
;
 Controlled Synthesis of Enantioselective 1-Aminoindenes via
 Cobalt-Catalyzed [3 + 2] Annulation Reaction
;
_journal_issue 10
_journal_name_full 'ACS Catalysis'
_journal_page_first 9364
_journal_paper_doi 10.1021/acscatal.8b02566
_journal_volume 8
_journal_year 2018
_chemical_absolute_configuration rm
_chemical_formula_sum 'C28 H23 N S'
_chemical_formula_weight 405.53
_space_group_crystal_system triclinic
_space_group_IT_number 1
_space_group_name_Hall 'P 1'
_space_group_name_H-M_alt 'P 1'
_atom_sites_solution_hydrogens geom
_audit_creation_method SHELXL-2013
_cell_angle_alpha 73.1400(16)
_cell_angle_beta 71.6090(15)
_cell_angle_gamma 61.296(2)
_cell_formula_units_Z 2
_cell_length_a 10.1611(8)
_cell_length_b 10.3192(9)
_cell_length_c 12.2146(10)
_cell_measurement_reflns_used 4298
_cell_measurement_temperature 100(2)
_cell_measurement_theta_max 23.8262
_cell_measurement_theta_min 2.3372
_cell_volume 1051.13(15)
_computing_cell_refinement 'SAINT V8.34A (Bruker AXS Inc., 2013)'
_computing_data_collection 'APEX2 (Bruker AXS, 2010)'
_computing_data_reduction 'SAINT V8.34A (Bruker AXS Inc., 2013)'
_computing_molecular_graphics 'SHELXTL (Sheldrick, 2008)'
_computing_publication_material SHELXTL
_computing_structure_refinement 'SHELXL-2013 (Sheldrick, 2013)'
_diffrn_ambient_temperature 100(2)
_diffrn_detector_area_resol_mean 8.3333
_diffrn_measured_fraction_theta_full 0.941
_diffrn_measured_fraction_theta_max 0.934
_diffrn_measurement_device_type 'Bruker APEX-II CCD'
_diffrn_measurement_method '\f and \w scans'
_diffrn_radiation_type MoK\a
_diffrn_radiation_wavelength 0.71073
_diffrn_reflns_av_R_equivalents 0.0261
_diffrn_reflns_av_unetI/netI 0.0384
_diffrn_reflns_Laue_measured_fraction_full 0.941
_diffrn_reflns_Laue_measured_fraction_max 0.934
_diffrn_reflns_limit_h_max 12
_diffrn_reflns_limit_h_min -11
_diffrn_reflns_limit_k_max 12
_diffrn_reflns_limit_k_min -12
_diffrn_reflns_limit_l_max 15
_diffrn_reflns_limit_l_min -15
_diffrn_reflns_number 14574
_diffrn_reflns_point_group_measured_fraction_full 0.941
_diffrn_reflns_point_group_measured_fraction_max 0.934
_diffrn_reflns_theta_full 25.000
_diffrn_reflns_theta_max 26.512
_diffrn_reflns_theta_min 1.782
_exptl_absorpt_coefficient_mu 0.169
_exptl_absorpt_correction_T_max 0.9485
_exptl_absorpt_correction_T_min 0.8703
_exptl_absorpt_correction_type multi-scan
_exptl_absorpt_process_details 'SADABS V2012/1 (Bruker AXS Inc.)'
_exptl_crystal_colour Yellow
_exptl_crystal_density_diffrn 1.281
_exptl_crystal_density_meas ?
_exptl_crystal_density_method 'not measured'
_exptl_crystal_description Lump
_exptl_crystal_F_000 428
_exptl_crystal_size_max 0.20
_exptl_crystal_size_mid 0.20
_exptl_crystal_size_min 0.18
_refine_diff_density_max 0.710
_refine_diff_density_min -0.528
_refine_diff_density_rms 0.053
_refine_ls_abs_structure_details
;
 Refined as an inversion twin.
;
_refine_ls_abs_structure_Flack 0.24(17)
_refine_ls_extinction_method none
_refine_ls_goodness_of_fit_ref 1.023
_refine_ls_hydrogen_treatment constr
_refine_ls_matrix_type full
_refine_ls_number_parameters 564
_refine_ls_number_reflns 6531
_refine_ls_number_restraints 36
_refine_ls_restrained_S_all 1.024
_refine_ls_R_factor_all 0.0873
_refine_ls_R_factor_gt 0.0667
_refine_ls_shift/su_max 0.000
_refine_ls_shift/su_mean 0.000
_refine_ls_structure_factor_coef Fsqd
_refine_ls_weighting_details 'w=1/[\s^2^(Fo^2^)+(0.0914P)^2^+0.8275P] where P=(Fo^2^+2Fc^2^)/3'
_refine_ls_weighting_scheme calc
_refine_ls_wR_factor_gt 0.1643
_refine_ls_wR_factor_ref 0.1805
_reflns_Friedel_coverage 1.000
_reflns_Friedel_fraction_full 0.941
_reflns_Friedel_fraction_max 0.934
_reflns_number_gt 5185
_reflns_number_total 6531
_reflns_threshold_expression 'I > 2\s(I)'
_cod_data_source_file cs8b02566_si_003.cif
_cod_data_source_block mo_140321lt_0m
_cod_depositor_comments
;
The following automatic conversions were performed:

data item '_exptl_crystal_density_meas' value 'not measured' was
changed to '?' -- the value is perceived as not measured.

Automatic conversion script
Id: cif_fix_values 6909 2019-04-08 15:41:33Z antanas 
;
_cod_database_code 4515546
_shelx_space_group_comment
;
The symmetry employed for this shelxl refinement is uniquely defined
by the following loop, which should always be used as a source of
symmetry information in preference to the above space-group names.
They are only intended as comments.
;
_shelxl_version_number 2013-4

loop_
_space_group_symop_operation_xyz
'x, y, z'

loop_
_atom_site_label
_atom_site_type_symbol
_atom_site_fract_x
_atom_site_fract_y
_atom_site_fract_z
_atom_site_U_iso_or_equiv
_atom_site_adp_type
_atom_site_occupancy
_atom_site_site_symmetry_order
_atom_site_calc_flag
_atom_site_refinement_flags_posn
_atom_site_refinement_flags_adp
_atom_site_refinement_flags_occupancy
_atom_site_disorder_assembly
_atom_site_disorder_group
C1 C 1.0257(8) 1.0801(8) 0.4714(5) 0.0442(16) Uani 1 1 d . . . . .
C2 C 0.9812(8) 1.1418(8) 0.5685(5) 0.0487(16) Uani 1 1 d . . . . .
H2 H 0.9989 1.2263 0.5625 0.058 Uiso 1 1 calc R U . . .
C3 C 0.9115(8) 1.0875(8) 0.6754(5) 0.0482(16) Uani 1 1 d . . . . .
H3 H 0.8860 1.1313 0.7421 0.058 Uiso 1 1 calc R U . . .
C4 C 0.8795(8) 0.9702(8) 0.6847(5) 0.0441(15) Uani 1 1 d . . . . .
C5 C 0.9204(8) 0.9029(7) 0.5907(5) 0.0458(16) Uani 1 1 d . . . . .
H5 H 0.8995 0.8201 0.5977 0.055 Uiso 1 1 calc R U . . .
C6 C 0.9953(10) 0.9598(10) 0.4812(6) 0.060(2) Uani 1 1 d . . . . .
H6 H 1.0244 0.9145 0.4146 0.072 Uiso 1 1 calc R U . . .
C7 C 0.8032(9) 0.7753(8) 0.8299(5) 0.0545(19) Uani 1 1 d . . . . .
H7 H 0.8500 0.7229 0.7606 0.065 Uiso 1 1 calc R U . . .
C8 C 0.9007(9) 0.6801(8) 0.9245(5) 0.0507(18) Uani 1 1 d . . . . .
C9 C 1.0453(10) 0.6492(9) 0.9231(6) 0.065(2) Uani 1 1 d . . . . .
H9 H 1.1055 0.6837 0.8555 0.078 Uiso 1 1 calc R U . . .
C10 C 1.1043(10) 0.5687(9) 1.0190(6) 0.064(2) Uani 1 1 d . . . . .
H10 H 1.2078 0.5443 1.0171 0.077 Uiso 1 1 calc R U . . .
C11 C 1.0188(9) 0.5211(9) 1.1194(6) 0.0552(19) Uani 1 1 d . . . . .
H11 H 1.0617 0.4670 1.1867 0.066 Uiso 1 1 calc R U . . .
C12 C 0.8637(10) 0.5539(9) 1.1215(6) 0.059(2) Uani 1 1 d . . . . .
H12 H 0.8021 0.5213 1.1891 0.071 Uiso 1 1 calc R U . . .
C13 C 0.8071(8) 0.6355(8) 1.0202(5) 0.0476(16) Uani 1 1 d . . . . .
C14 C 0.6545(8) 0.6853(8) 0.9959(5) 0.0465(16) Uani 1 1 d . . . . .
C15 C 0.6547(9) 0.7642(7) 0.8888(5) 0.0450(17) Uani 1 1 d . . . . .
C16 C 0.5292(9) 0.8202(7) 0.8200(5) 0.0458(16) Uani 1 1 d . . . . .
C17 C 0.4511(9) 0.7399(9) 0.8279(5) 0.057(2) Uani 1 1 d . . . . .
H17 H 0.4633 0.6535 0.8865 0.069 Uiso 1 1 calc R U . . .
C18 C 0.3583(10) 0.7786(12) 0.7561(6) 0.072(2) Uani 1 1 d . . . . .
H18 H 0.3091 0.7172 0.7632 0.087 Uiso 1 1 calc R U . . .
C19 C 0.3325(11) 0.9014(11) 0.6744(8) 0.083(3) Uani 1 1 d . . . . .
H19 H 0.2631 0.9285 0.6259 0.100 Uiso 1 1 calc R U . . .
C20 C 0.4091(14) 0.9913(11) 0.6603(7) 0.093(3) Uani 1 1 d . . . . .
H20 H 0.3934 1.0783 0.6019 0.112 Uiso 1 1 calc R U . . .
C21 C 0.5079(12) 0.9485(10) 0.7344(6) 0.071(3) Uani 1 1 d . . . . .
H21 H 0.5609 1.0065 0.7269 0.086 Uiso 1 1 calc R U . . .
C22 C 0.5306(9) 0.6486(9) 1.0795(5) 0.0540(19) Uani 1 1 d . . . . .
C23 C 0.3837(9) 0.7587(10) 1.1107(5) 0.060(2) Uani 1 1 d . . . . .
H23 H 0.3607 0.8611 1.0793 0.071 Uiso 1 1 calc R U . . .
C24 C 0.2692(10) 0.7182(13) 1.1888(5) 0.079(3) Uani 1 1 d . . . . .
H24 H 0.1684 0.7921 1.2120 0.095 Uiso 1 1 calc R U . . .
C25 C 0.3085(13) 0.5655(15) 1.2313(6) 0.095(4) Uani 1 1 d . . . . .
H25 H 0.2324 0.5365 1.2847 0.114 Uiso 1 1 calc R U . . .
C26 C 0.4496(13) 0.4587(13) 1.1994(8) 0.089(4) Uani 1 1 d . . . . .
H26 H 0.4711 0.3563 1.2289 0.107 Uiso 1 1 calc R U . . .
C27 C 0.5625(10) 0.4969(9) 1.1246(7) 0.068(2) Uani 1 1 d . . . . .
H27 H 0.6626 0.4210 1.1030 0.081 Uiso 1 1 calc R U . . .
C28 C 1.2651(11) 1.1563(12) 0.3632(6) 0.072(3) Uani 1 1 d . . . . .
H28A H 1.2306 1.2185 0.4229 0.108 Uiso 1 1 calc R U . . .
H28B H 1.3209 1.1961 0.2913 0.108 Uiso 1 1 calc R U . . .
H28C H 1.3331 1.0532 0.3915 0.108 Uiso 1 1 calc R U . . .
C29 C -0.1628(9) 0.0149(10) 1.1816(5) 0.062(2) Uani 1 1 d . . . . .
C30 C -0.1280(9) 0.1268(10) 1.1843(5) 0.064(2) Uani 1 1 d . . . . .
H30 H -0.1700 0.1728 1.2520 0.077 Uiso 1 1 calc R U . . .
C31 C -0.0310(9) 0.1749(9) 1.0886(5) 0.0524(18) Uani 1 1 d . . . . .
H31 H -0.0102 0.2540 1.0919 0.063 Uiso 1 1 calc R U . . .
C32 C 0.0335(8) 0.1078(8) 0.9907(5) 0.0437(15) Uani 1 1 d . . . . .
C33 C 0.0007(8) -0.0090(8) 0.9885(5) 0.0486(17) Uani 1 1 d . . . . .
H33 H 0.0445 -0.0575 0.9220 0.058 Uiso 1 1 calc R U . . .
C34 C -0.0944(9) -0.0527(9) 1.0823(5) 0.057(2) Uani 1 1 d . . . . .
H34 H -0.1146 -0.1324 1.0795 0.069 Uiso 1 1 calc R U . . .
C35 C 0.1673(9) 0.2717(8) 0.8812(5) 0.0511(18) Uani 1 1 d . . . . .
H35 H 0.0799 0.3459 0.9294 0.061 Uiso 1 1 calc R U . . .
C36 C 0.3121(8) 0.2335(8) 0.9177(5) 0.0467(17) Uani 1 1 d . . . . .
C37 C 0.3571(10) 0.1629(9) 1.0228(5) 0.059(2) Uani 1 1 d . . . . .
H37 H 0.2966 0.1216 1.0847 0.071 Uiso 1 1 calc R U . . .
C38 C 0.4911(11) 0.1529(11) 1.0370(6) 0.069(2) Uani 1 1 d . . . . .
H38 H 0.5250 0.1000 1.1080 0.083 Uiso 1 1 calc R U . . .
C39 C 0.5782(9) 0.2191(10) 0.9493(5) 0.060(2) Uani 1 1 d . . . . .
H39 H 0.6671 0.2161 0.9622 0.072 Uiso 1 1 calc R U . . .
C40 C 0.5327(8) 0.2901(8) 0.8416(5) 0.0454(16) Uani 1 1 d . . . . .
H40 H 0.5912 0.3342 0.7802 0.055 Uiso 1 1 calc R U . . .
C41 C 0.4001(8) 0.2943(7) 0.8271(5) 0.0410(15) Uani 1 1 d . . . . .
C42 C 0.3245(7) 0.3661(7) 0.7267(4) 0.0355(13) Uani 1 1 d . . . . .
C43 C 0.1900(7) 0.3537(7) 0.7542(5) 0.0381(14) Uani 1 1 d . . . . .
C44 C 0.0725(8) 0.4128(7) 0.6852(5) 0.0438(15) Uani 1 1 d . . . . .
C45 C -0.0793(9) 0.4374(9) 0.7401(7) 0.0569(19) Uani 1 1 d . . . . .
H45 H -0.1033 0.4084 0.8225 0.068 Uiso 1 1 calc R U . . .
C46 C -0.1971(9) 0.5033(9) 0.6777(9) 0.068(2) Uani 1 1 d . . . . .
H46 H -0.2987 0.5174 0.7173 0.082 Uiso 1 1 calc R U . . .
C47 C -0.1641(10) 0.5464(11) 0.5607(9) 0.077(3) Uani 1 1 d . . . . .
H47 H -0.2444 0.5961 0.5186 0.092 Uiso 1 1 calc R U . . .
C48 C -0.0170(10) 0.5196(10) 0.5020(8) 0.066(2) Uani 1 1 d . . . . .
H48 H 0.0048 0.5460 0.4192 0.079 Uiso 1 1 calc R U . . .
C49 C 0.1001(8) 0.4542(8) 0.5624(5) 0.0494(17) Uani 1 1 d . . . . .
H49 H 0.2016 0.4369 0.5202 0.059 Uiso 1 1 calc R U . . .
C50 C 0.3930(7) 0.4426(7) 0.6168(4) 0.0345(13) Uani 1 1 d . . . . .
C51 C 0.5391(7) 0.3627(7) 0.5574(4) 0.0390(14) Uani 1 1 d . . . . .
H51 H 0.5934 0.2594 0.5857 0.047 Uiso 1 1 calc R U . . .
C52 C 0.6078(8) 0.4314(8) 0.4568(5) 0.0472(17) Uani 1 1 d . . . . .
H52 H 0.7092 0.3754 0.4173 0.057 Uiso 1 1 calc R U . . .
C53 C 0.5286(9) 0.5813(8) 0.4141(5) 0.0503(18) Uani 1 1 d . . . . .
H53 H 0.5741 0.6283 0.3443 0.060 Uiso 1 1 calc R U . . .
C54 C 0.3856(9) 0.6606(8) 0.4728(5) 0.0517(19) Uani 1 1 d . . . . .
H54 H 0.3322 0.7640 0.4441 0.062 Uiso 1 1 calc R U . . .
C55 C 0.3144(8) 0.5937(7) 0.5749(5) 0.0428(15) Uani 1 1 d . . . . .
H55 H 0.2140 0.6508 0.6148 0.051 Uiso 1 1 calc R U . . .
N1 N 0.7976(8) 0.9226(7) 0.7921(4) 0.0593(18) Uani 1 1 d . . . . .
H1 H 0.7385 0.9883 0.8396 0.071 Uiso 1 1 calc R U . . .
N2 N 0.1292(8) 0.1486(7) 0.8929(4) 0.0561(17) Uani 1 1 d . . . . .
H2A H 0.1689 0.0975 0.8349 0.067 Uiso 1 1 calc R U . . .
S1 S 1.1067(3) 1.1586(4) 0.33439(15) 0.1095(12) Uani 1 1 d . . . . .
S2 S -0.3161(6) 0.0119(7) 1.3108(4) 0.0582(18) Uani 0.461(10) 1 d D U P A 1
C56 C -0.298(3) -0.165(2) 1.3073(19) 0.104(7) Uani 0.461(10) 1 d D U P A 1
H56A H -0.2884 -0.1723 1.2268 0.157 Uiso 0.461(10) 1 calc R U P A 1
H56B H -0.3889 -0.1777 1.3573 0.157 Uiso 0.461(10) 1 calc R U P A 1
H56C H -0.2063 -0.2429 1.3360 0.157 Uiso 0.461(10) 1 calc R U P A 1
S2' S -0.2587(6) -0.0909(7) 1.2906(3) 0.0618(17) Uani 0.539(10) 1 d D U P A 2
C56' C -0.3417(18) 0.0312(18) 1.3964(10) 0.067(4) Uani 0.539(10) 1 d D U P A 2
H56D H -0.2603 0.0254 1.4269 0.101 Uiso 0.539(10) 1 calc R U P A 2
H56E H -0.4132 0.0008 1.4608 0.101 Uiso 0.539(10) 1 calc R U P A 2
H56F H -0.3971 0.1344 1.3594 0.101 Uiso 0.539(10) 1 calc R U P A 2

loop_
_atom_site_aniso_label
_atom_site_aniso_U_11
_atom_site_aniso_U_22
_atom_site_aniso_U_33
_atom_site_aniso_U_23
_atom_site_aniso_U_13
_atom_site_aniso_U_12
C1 0.038(4) 0.069(5) 0.029(3) 0.006(3) -0.006(2) -0.034(4)
C2 0.039(4) 0.046(4) 0.042(3) 0.010(3) -0.006(3) -0.015(4)
C3 0.035(4) 0.048(4) 0.049(3) 0.002(3) -0.002(3) -0.018(4)
C4 0.036(4) 0.051(4) 0.035(3) -0.004(3) -0.008(3) -0.013(3)
C5 0.048(4) 0.044(4) 0.052(3) 0.003(3) -0.015(3) -0.028(4)
C6 0.062(5) 0.091(6) 0.045(3) -0.014(3) -0.009(3) -0.045(5)
C7 0.068(6) 0.057(5) 0.046(3) -0.005(3) 0.001(3) -0.042(5)
C8 0.071(6) 0.054(4) 0.043(3) -0.003(3) -0.011(3) -0.043(4)
C9 0.077(6) 0.077(6) 0.063(4) -0.001(4) -0.010(4) -0.059(5)
C10 0.064(6) 0.086(6) 0.067(4) -0.006(4) -0.012(4) -0.056(5)
C11 0.054(5) 0.067(5) 0.055(4) -0.001(3) -0.028(3) -0.030(4)
C12 0.069(6) 0.074(5) 0.050(3) 0.000(3) -0.006(3) -0.052(5)
C13 0.041(4) 0.059(4) 0.058(4) -0.013(3) -0.013(3) -0.030(4)
C14 0.053(4) 0.054(4) 0.042(3) 0.005(3) -0.013(3) -0.035(4)
C15 0.061(5) 0.048(4) 0.036(3) -0.004(2) 0.000(3) -0.039(4)
C16 0.049(4) 0.043(4) 0.030(3) -0.007(2) -0.012(3) -0.005(3)
C17 0.062(5) 0.085(6) 0.032(3) -0.015(3) 0.000(3) -0.039(5)
C18 0.048(5) 0.109(7) 0.054(4) -0.022(4) -0.007(4) -0.027(5)
C19 0.056(6) 0.085(7) 0.081(5) -0.054(5) -0.045(5) 0.033(5)
C20 0.126(10) 0.057(6) 0.064(5) 0.000(4) -0.051(6) -0.001(6)
C21 0.108(8) 0.067(5) 0.048(4) -0.006(3) -0.028(4) -0.039(6)
C22 0.060(5) 0.065(5) 0.043(3) 0.019(3) -0.017(3) -0.043(5)
C23 0.051(5) 0.087(6) 0.028(3) 0.002(3) -0.003(3) -0.029(5)
C24 0.049(5) 0.167(10) 0.033(3) -0.001(4) -0.012(3) -0.061(6)
C25 0.098(8) 0.198(12) 0.041(4) 0.040(5) -0.034(5) -0.125(9)
C26 0.092(8) 0.121(8) 0.088(6) 0.061(6) -0.062(6) -0.089(7)
C27 0.066(6) 0.068(5) 0.079(5) 0.028(4) -0.032(4) -0.049(5)
C28 0.080(7) 0.111(7) 0.045(3) -0.010(4) 0.002(4) -0.067(6)
C29 0.051(5) 0.108(6) 0.037(3) 0.023(3) -0.017(3) -0.057(5)
C30 0.056(5) 0.113(7) 0.033(3) 0.000(3) -0.010(3) -0.050(5)
C31 0.055(5) 0.076(5) 0.041(3) -0.003(3) -0.007(3) -0.045(5)
C32 0.042(4) 0.058(4) 0.035(3) 0.001(3) -0.007(3) -0.030(4)
C33 0.046(4) 0.065(5) 0.044(3) 0.003(3) -0.011(3) -0.038(4)
C34 0.062(5) 0.074(5) 0.049(3) 0.009(3) -0.016(3) -0.048(5)
C35 0.054(5) 0.064(5) 0.042(3) -0.013(3) 0.014(3) -0.043(4)
C36 0.052(5) 0.052(4) 0.039(3) -0.010(3) 0.005(3) -0.032(4)
C37 0.064(6) 0.074(5) 0.032(3) 0.000(3) 0.004(3) -0.038(5)
C38 0.071(6) 0.096(7) 0.038(3) 0.006(4) -0.017(3) -0.040(6)
C39 0.052(5) 0.092(6) 0.038(3) -0.009(3) -0.007(3) -0.034(5)
C40 0.039(4) 0.062(5) 0.031(3) -0.003(3) -0.003(2) -0.024(4)
C41 0.043(4) 0.047(4) 0.034(3) -0.008(2) 0.000(3) -0.024(4)
C42 0.033(4) 0.039(3) 0.035(3) -0.009(2) 0.002(2) -0.020(3)
C43 0.034(4) 0.041(4) 0.041(3) -0.017(2) 0.006(3) -0.020(3)
C44 0.033(4) 0.047(4) 0.062(3) -0.025(3) 0.000(3) -0.023(3)
C45 0.036(4) 0.067(5) 0.078(4) -0.040(4) 0.010(3) -0.029(4)
C46 0.030(4) 0.067(5) 0.125(7) -0.054(5) -0.007(4) -0.018(4)
C47 0.042(5) 0.082(6) 0.118(8) -0.045(6) -0.027(5) -0.014(5)
C48 0.045(5) 0.075(6) 0.090(5) -0.024(4) -0.027(4) -0.023(5)
C49 0.040(4) 0.066(5) 0.057(4) -0.023(3) -0.006(3) -0.030(4)
C50 0.035(4) 0.038(3) 0.035(2) -0.005(2) -0.004(2) -0.021(3)
C51 0.025(3) 0.052(4) 0.036(3) -0.003(2) -0.006(2) -0.016(3)
C52 0.031(4) 0.078(5) 0.029(3) -0.006(3) -0.003(2) -0.025(4)
C53 0.058(5) 0.073(5) 0.032(3) 0.011(3) -0.015(3) -0.045(5)
C54 0.068(6) 0.058(4) 0.045(3) 0.009(3) -0.024(3) -0.041(4)
C55 0.045(4) 0.047(4) 0.046(3) -0.006(3) -0.012(3) -0.026(4)
N1 0.082(5) 0.046(4) 0.044(3) -0.008(2) 0.015(3) -0.040(4)
N2 0.065(5) 0.066(4) 0.050(3) -0.021(3) 0.014(3) -0.048(4)
S1 0.129(2) 0.225(3) 0.0298(8) 0.0290(12) -0.0181(10) -0.146(3)
S2 0.059(3) 0.064(4) 0.048(3) 0.000(2) 0.0084(19) -0.041(3)
C56 0.101(13) 0.053(9) 0.114(12) 0.007(8) 0.038(11) -0.047(10)
S2' 0.067(3) 0.076(4) 0.0376(16) 0.0110(18) 0.0042(16) -0.047(3)
C56' 0.059(9) 0.100(10) 0.030(6) 0.002(5) 0.005(5) -0.040(8)

loop_
_atom_type_symbol
_atom_type_description
_atom_type_scat_dispersion_real
_atom_type_scat_dispersion_imag
_atom_type_scat_source
C C 0.0033 0.0016 'International Tables Vol C Tables 4.2.6.8 and 6.1.1.4'
H H 0.0000 0.0000 'International Tables Vol C Tables 4.2.6.8 and 6.1.1.4'
N N 0.0061 0.0033 'International Tables Vol C Tables 4.2.6.8 and 6.1.1.4'
S S 0.1246 0.1234 'International Tables Vol C Tables 4.2.6.8 and 6.1.1.4'

loop_
_geom_angle_atom_site_label_1
_geom_angle_atom_site_label_2
_geom_angle_atom_site_label_3
_geom_angle
C2 C1 C6 117.7(5)
C2 C1 S1 121.4(5)
C6 C1 S1 120.7(5)
C1 C2 C3 122.9(6)
C1 C2 H2 118.5
C3 C2 H2 118.5
C4 C3 C2 119.3(7)
C4 C3 H3 120.3
C2 C3 H3 120.3
C5 C4 C3 120.9(5)
C5 C4 N1 119.9(5)
C3 C4 N1 119.1(6)
C4 C5 C6 118.5(5)
C4 C5 H5 120.8
C6 C5 H5 120.8
C1 C6 C5 120.6(6)
C1 C6 H6 119.7
C5 C6 H6 119.7
N1 C7 C15 117.2(7)
N1 C7 C8 112.7(5)
C15 C7 C8 101.5(5)
N1 C7 H7 108.4
C15 C7 H7 108.4
C8 C7 H7 108.4
C9 C8 C13 123.2(6)
C9 C8 C7 129.8(6)
C13 C8 C7 106.9(6)
C8 C9 C10 119.2(6)
C8 C9 H9 120.4
C10 C9 H9 120.4
C9 C10 C11 121.8(7)
C9 C10 H10 119.1
C11 C10 H10 119.1
C10 C11 C12 119.2(6)
C10 C11 H11 120.4
C12 C11 H11 120.4
C13 C12 C11 117.4(6)
C13 C12 H12 121.3
C11 C12 H12 121.3
C8 C13 C12 119.1(6)
C8 C13 C14 111.0(6)
C12 C13 C14 129.8(6)
C15 C14 C13 107.0(6)
C15 C14 C22 128.9(6)
C13 C14 C22 124.1(5)
C14 C15 C7 113.5(6)
C14 C15 C16 125.4(6)
C7 C15 C16 120.5(5)
C17 C16 C21 118.2(7)
C17 C16 C15 122.6(6)
C21 C16 C15 118.6(6)
C18 C17 C16 122.2(7)
C18 C17 H17 118.9
C16 C17 H17 118.9
C17 C18 C19 121.7(9)
C17 C18 H18 119.1
C19 C18 H18 119.1
C18 C19 C20 119.7(7)
C18 C19 H19 120.2
C20 C19 H19 120.2
C21 C20 C19 118.2(8)
C21 C20 H20 120.9
C19 C20 H20 120.9
C20 C21 C16 120.0(8)
C20 C21 H21 120.0
C16 C21 H21 120.0
C23 C22 C27 119.6(7)
C23 C22 C14 121.9(6)
C27 C22 C14 118.5(8)
C22 C23 C24 119.8(8)
C22 C23 H23 120.1
C24 C23 H23 120.1
C25 C24 C23 117.9(9)
C25 C24 H24 121.1
C23 C24 H24 121.1
C26 C25 C24 122.4(7)
C26 C25 H25 118.8
C24 C25 H25 118.8
C25 C26 C27 120.3(8)
C25 C26 H26 119.9
C27 C26 H26 119.9
C26 C27 C22 120.0(9)
C26 C27 H27 120.0
C22 C27 H27 120.0
S1 C28 H28A 109.5
S1 C28 H28B 109.5
H28A C28 H28B 109.5
S1 C28 H28C 109.5
H28A C28 H28C 109.5
H28B C28 H28C 109.5
C30 C29 C34 117.2(6)
C30 C29 S2' 133.6(6)
C34 C29 S2' 108.3(6)
C30 C29 S2 106.4(6)
C34 C29 S2 135.7(6)
C29 C30 C31 121.4(7)
C29 C30 H30 119.3
C31 C30 H30 119.3
C32 C31 C30 120.3(6)
C32 C31 H31 119.9
C30 C31 H31 119.9
C31 C32 N2 124.0(5)
C31 C32 C33 118.5(5)
N2 C32 C33 117.5(5)
C34 C33 C32 119.9(6)
C34 C33 H33 120.1
C32 C33 H33 120.1
C33 C34 C29 122.7(6)
C33 C34 H34 118.7
C29 C34 H34 118.7
N2 C35 C36 117.1(7)
N2 C35 C43 113.0(5)
C36 C35 C43 103.2(4)
N2 C35 H35 107.7
C36 C35 H35 107.7
C43 C35 H35 107.7
C37 C36 C41 120.6(6)
C37 C36 C35 130.5(5)
C41 C36 C35 108.7(5)
C36 C37 C38 119.1(6)
C36 C37 H37 120.5
C38 C37 H37 120.5
C37 C38 C39 121.5(6)
C37 C38 H38 119.3
C39 C38 H38 119.3
C38 C39 C40 119.3(7)
C38 C39 H39 120.4
C40 C39 H39 120.4
C41 C40 C39 118.5(5)
C41 C40 H40 120.8
C39 C40 H40 120.8
C36 C41 C40 121.0(5)
C36 C41 C42 109.5(5)
C40 C41 C42 129.4(5)
C43 C42 C41 109.5(4)
C43 C42 C50 129.2(5)
C41 C42 C50 121.2(5)
C42 C43 C44 129.6(5)
C42 C43 C35 108.9(5)
C44 C43 C35 121.3(5)
C45 C44 C49 115.5(7)
C45 C44 C43 120.7(6)
C49 C44 C43 123.7(6)
C44 C45 C46 122.4(7)
C44 C45 H45 118.8
C46 C45 H45 118.8
C47 C46 C45 119.1(8)
C47 C46 H46 120.4
C45 C46 H46 120.4
C46 C47 C48 121.0(8)
C46 C47 H47 119.5
C48 C47 H47 119.5
C47 C48 C49 120.3(8)
C47 C48 H48 119.8
C49 C48 H48 119.8
C48 C49 C44 121.6(7)
C48 C49 H49 119.2
C44 C49 H49 119.2
C51 C50 C55 119.2(5)
C51 C50 C42 119.4(5)
C55 C50 C42 121.4(6)
C50 C51 C52 120.9(6)
C50 C51 H51 119.6
C52 C51 H51 119.6
C53 C52 C51 119.9(6)
C53 C52 H52 120.1
C51 C52 H52 120.1
C54 C53 C52 119.4(5)
C54 C53 H53 120.3
C52 C53 H53 120.3
C53 C54 C55 121.6(7)
C53 C54 H54 119.2
C55 C54 H54 119.2
C50 C55 C54 119.1(7)
C50 C55 H55 120.5
C54 C55 H55 120.5
C4 N1 C7 125.0(6)
C4 N1 H1 117.5
C7 N1 H1 117.5
C32 N2 C35 123.3(5)
C32 N2 H2A 118.4
C35 N2 H2A 118.4
C28 S1 C1 102.6(3)
C56 S2 C29 96.1(8)
S2 C56 H56A 109.5
S2 C56 H56B 109.5
H56A C56 H56B 109.5
S2 C56 H56C 109.5
H56A C56 H56C 109.5
H56B C56 H56C 109.5
C56' S2' C29 96.1(6)
S2' C56' H56D 109.5
S2' C56' H56E 109.5
H56D C56' H56E 109.5
S2' C56' H56F 109.5
H56D C56' H56F 109.5
H56E C56' H56F 109.5

loop_
_geom_bond_atom_site_label_1
_geom_bond_atom_site_label_2
_geom_bond_distance
C1 C2 1.357(9)
C1 C6 1.382(9)
C1 S1 1.766(5)
C2 C3 1.376(8)
C2 H2 0.9500
C3 C4 1.364(9)
C3 H3 0.9500
C4 C5 1.363(9)
C4 N1 1.409(7)
C5 C6 1.430(8)
C5 H5 0.9500
C6 H6 0.9500
C7 N1 1.432(8)
C7 C15 1.497(9)
C7 C8 1.553(10)
C7 H7 1.0000
C8 C9 1.341(11)
C8 C13 1.375(8)
C9 C10 1.349(10)
C9 H9 0.9500
C10 C11 1.374(9)
C10 H10 0.9500
C11 C12 1.437(11)
C11 H11 0.9500
C12 C13 1.396(9)
C12 H12 0.9500
C13 C14 1.481(9)
C14 C15 1.325(8)
C14 C22 1.482(8)
C15 C16 1.534(9)
C16 C17 1.365(9)
C16 C21 1.399(9)
C17 C18 1.332(11)
C17 H17 0.9500
C18 C19 1.335(13)
C18 H18 0.9500
C19 C20 1.419(15)
C19 H19 0.9500
C20 C21 1.392(13)
C20 H20 0.9500
C21 H21 0.9500
C22 C23 1.388(11)
C22 C27 1.409(10)
C23 C24 1.404(10)
C23 H23 0.9500
C24 C25 1.402(15)
C24 H24 0.9500
C25 C26 1.342(16)
C25 H25 0.9500
C26 C27 1.368(11)
C26 H26 0.9500
C27 H27 0.9500
C28 S1 1.741(8)
C28 H28A 0.9800
C28 H28B 0.9800
C28 H28C 0.9800
C29 C30 1.372(11)
C29 C34 1.390(11)
C29 S2' 1.810(7)
C29 S2 1.840(8)
C30 C31 1.411(8)
C30 H30 0.9500
C31 C32 1.374(9)
C31 H31 0.9500
C32 N2 1.385(7)
C32 C33 1.405(8)
C33 C34 1.367(8)
C33 H33 0.9500
C34 H34 0.9500
C35 N2 1.456(7)
C35 C36 1.507(10)
C35 C43 1.541(8)
C35 H35 1.0000
C36 C37 1.378(9)
C36 C41 1.389(7)
C37 C38 1.378(11)
C37 H37 0.9500
C38 C39 1.399(10)
C38 H38 0.9500
C39 C40 1.407(8)
C39 H39 0.9500
C40 C41 1.393(9)
C40 H40 0.9500
C41 C42 1.471(8)
C42 C43 1.360(8)
C42 C50 1.494(6)
C43 C44 1.466(9)
C44 C45 1.400(9)
C44 C49 1.410(9)
C45 C46 1.403(12)
C45 H45 0.9500
C46 C47 1.351(12)
C46 H46 0.9500
C47 C48 1.366(12)
C47 H47 0.9500
C48 C49 1.382(11)
C48 H48 0.9500
C49 H49 0.9500
C50 C51 1.378(9)
C50 C55 1.389(9)
C51 C52 1.389(7)
C51 H51 0.9500
C52 C53 1.384(10)
C52 H52 0.9500
C53 C54 1.355(11)
C53 H53 0.9500
C54 C55 1.401(8)
C54 H54 0.9500
C55 H55 0.9500
N1 H1 0.8800
N2 H2A 0.8800
S2 C56 1.754(18)
C56 H56A 0.9800
C56 H56B 0.9800
C56 H56C 0.9800
S2' C56' 1.791(15)
C56' H56D 0.9800
C56' H56E 0.9800
C56' H56F 0.9800
